data_7116836
loop_
_publ_author_name
'Rachel H. Platel'
'Thiago Teixeira Tasso'
'Wen Zhou'
'Taniyuki Furuyama'
'Nagao Kobayashi'
'Daniel B. Leznoff'

_publ_section_title
;
 Metallophthalocyanin-ocenes: scandium phthalocyanines with an
 eta^5^-bound Cp ring
;
_journal_name_full Chem.Commun.
_journal_page_first 5986
_journal_paper_doi 10.1039/C5cc00237K
_journal_volume 51
_journal_year 2015
_chemical_formula_moiety 'C43 H38 Cl2 Li N8 O2 Sc'
_chemical_formula_sum 'C43 H38 Cl2 Li N8 O2 Sc'
_chemical_formula_weight 821.61
_chemical_properties_physical Air-sensitive
_space_group_crystal_system triclinic
_space_group_IT_number 2
_space_group_name_Hall '-P 1'
_space_group_name_H-M_alt 'P -1'
_symmetry_space_group_name_Hall '-P 1'
_symmetry_space_group_name_H-M 'P -1'
_atom_sites_solution_hydrogens geom
_audit_update_record
;
2014-12-06 deposited with the CCDC.
2015-02-18 downloaded from the CCDC.
;
_cell_angle_alpha 64.581(4)
_cell_angle_beta 70.692(4)
_cell_angle_gamma 88.526(4)
_cell_formula_units_Z 2
_cell_length_a 12.0145(7)
_cell_length_b 13.1895(7)
_cell_length_c 14.9239(9)
_cell_measurement_reflns_used 3696
_cell_measurement_temperature 150(2)
_cell_measurement_theta_max 22.98
_cell_measurement_theta_min 2.28
_cell_volume 1997.0(2)
_computing_cell_refinement 'Bruker SAINT'
_computing_data_collection 'Bruker APEX2'
_computing_data_reduction 'Bruker SAINT'
_computing_structure_refinement 'SHELXL-2014 (Sheldrick 2014)'
_computing_structure_solution 'SHELXS-97 (Sheldrick 2008)'
_diffrn_ambient_temperature 150(2)
_diffrn_measured_fraction_theta_full 0.977
_diffrn_measured_fraction_theta_max 0.949
_diffrn_measurement_device_type 'Bruker APEX-II CCD'
_diffrn_measurement_method '\f and \w scans'
_diffrn_radiation_monochromator graphite
_diffrn_radiation_type 'Mo K\a'
_diffrn_radiation_wavelength 0.71073
_diffrn_reflns_av_R_equivalents 0.0943
_diffrn_reflns_limit_h_max 15
_diffrn_reflns_limit_h_min -15
_diffrn_reflns_limit_k_max 17
_diffrn_reflns_limit_k_min -16
_diffrn_reflns_limit_l_max 16
_diffrn_reflns_limit_l_min -19
_diffrn_reflns_number 24074
_diffrn_reflns_theta_full 25.242
_diffrn_reflns_theta_max 27.579
_diffrn_reflns_theta_min 1.615
_exptl_absorpt_coefficient_mu 0.366
_exptl_absorpt_correction_T_max 0.7456
_exptl_absorpt_correction_T_min 0.5954
_exptl_absorpt_correction_type multi-scan
_exptl_absorpt_process_details '(Sheldrich , 1996)'
_exptl_crystal_colour blue
_exptl_crystal_density_diffrn 1.366
_exptl_crystal_description plate
_exptl_crystal_F_000 852
_exptl_crystal_recrystallization_method 'Re-crystallisation from solvent: THF/Hexane'
_refine_diff_density_max 0.874
_refine_diff_density_min -0.401
_refine_ls_extinction_method none
_refine_ls_goodness_of_fit_ref 0.959
_refine_ls_hydrogen_treatment constr
_refine_ls_matrix_type full
_refine_ls_number_parameters 515
_refine_ls_number_reflns 8793
_refine_ls_number_restraints 576
_refine_ls_restrained_S_all 0.937
_refine_ls_R_factor_all 0.2120
_refine_ls_R_factor_gt 0.0758
_refine_ls_shift/su_max 0.001
_refine_ls_shift/su_mean 0.000
_refine_ls_structure_factor_coef Fsqd
_refine_ls_weighting_details
;
 w=1/[\s^2^(Fo^2^)+(0.0923P)^2^]
 where P=(Fo^2^+2Fc^2^)/3
;
_refine_ls_weighting_scheme calc
_refine_ls_wR_factor_gt 0.1662
_refine_ls_wR_factor_ref 0.2131
_reflns_Friedel_coverage 0.000
_reflns_number_gt 3572
_reflns_number_total 8793
_reflns_threshold_expression 'I > 2\s(I)'
_cod_data_source_file c5cc00237k2.cif
_cod_data_source_block PcScCl2Li(THF)2
_cod_database_code 7116836

loop_
_symmetry_equiv_pos_as_xyz
'x, y, z'
'-x, -y, -z'

loop_
_atom_site_label
_atom_site_type_symbol
_atom_site_fract_x
_atom_site_fract_y
_atom_site_fract_z
_atom_site_U_iso_or_equiv
_atom_site_adp_type
_atom_site_occupancy
_atom_site_site_symmetry_order
_atom_site_calc_flag
_atom_site_refinement_flags_posn
_atom_site_refinement_flags_adp
Sc1 Sc 0.60185(8) 0.33889(7) 0.36818(7) 0.0323(3) Uani 1 1 d . U
Cl1 Cl 0.51105(12) 0.41539(10) 0.22488(10) 0.0417(4) Uani 1 1 d . U
Cl2 Cl 0.74090(12) 0.27137(11) 0.24231(10) 0.0445(4) Uani 1 1 d . U
O1 O 0.7835(4) 0.5244(3) 0.0150(3) 0.0632(12) Uani 1 1 d . U
O2 O 0.6266(4) 0.3153(3) 0.0355(3) 0.0601(11) Uani 1 1 d . U
N1 N 0.4277(3) 0.2662(3) 0.4893(3) 0.0330(10) Uani 1 1 d . U
N2 N 0.4537(3) 0.0691(3) 0.5781(3) 0.0330(10) Uani 1 1 d . U
N3 N 0.6429(3) 0.1909(3) 0.4865(3) 0.0321(10) Uani 1 1 d . U
N4 N 0.8542(3) 0.2488(3) 0.4399(3) 0.0356(10) Uani 1 1 d . U
N5 N 0.7566(3) 0.4148(3) 0.3715(3) 0.0334(10) Uani 1 1 d . U
N6 N 0.7291(4) 0.6126(3) 0.2962(3) 0.0373(11) Uani 1 1 d . U
N7 N 0.5399(4) 0.4902(3) 0.3840(3) 0.0343(10) Uani 1 1 d . U
N8 N 0.3253(4) 0.4329(3) 0.4526(3) 0.0367(10) Uani 1 1 d . U
C1 C 0.3285(4) 0.3223(4) 0.4944(4) 0.0347(12) Uani 1 1 d . U
C2 C 0.2208(4) 0.2389(4) 0.5585(4) 0.0357(12) Uani 1 1 d . U
C3 C 0.1008(5) 0.2512(5) 0.5851(4) 0.0445(14) Uani 1 1 d . U
H3 H 0.0752 0.3237 0.5610 0.053 Uiso 1 1 calc R U
C4 C 0.0198(5) 0.1526(5) 0.6485(4) 0.0506(15) Uani 1 1 d . U
H4 H -0.0631 0.1576 0.6685 0.061 Uiso 1 1 calc R U
C5 C 0.0585(5) 0.0463(5) 0.6832(4) 0.0494(15) Uani 1 1 d . U
H5 H 0.0013 -0.0199 0.7254 0.059 Uiso 1 1 calc R U
C6 C 0.1774(5) 0.0354(4) 0.6577(4) 0.0418(13) Uani 1 1 d . U
H6 H 0.2032 -0.0370 0.6827 0.050 Uiso 1 1 calc R U
C7 C 0.2594(4) 0.1340(4) 0.5937(4) 0.0344(12) Uani 1 1 d . U
C8 C 0.3886(4) 0.1522(4) 0.5526(4) 0.0312(12) Uani 1 1 d . U
C9 C 0.5703(4) 0.0883(4) 0.5502(4) 0.0303(12) Uani 1 1 d . U
C10 C 0.6427(4) 0.0002(4) 0.5892(4) 0.0325(12) Uani 1 1 d . U
C11 C 0.6135(5) -0.1166(4) 0.6550(4) 0.0382(13) Uani 1 1 d . U
H11 H 0.5341 -0.1532 0.6837 0.046 Uiso 1 1 calc R U
C12 C 0.7060(5) -0.1767(4) 0.6766(4) 0.0438(14) Uani 1 1 d . U
H12 H 0.6896 -0.2565 0.7185 0.053 Uiso 1 1 calc R U
C13 C 0.8225(5) -0.1230(4) 0.6384(4) 0.0498(15) Uani 1 1 d . U
H13 H 0.8833 -0.1664 0.6556 0.060 Uiso 1 1 calc R U
C14 C 0.8498(5) -0.0061(4) 0.5751(4) 0.0436(14) Uani 1 1 d . U
H14 H 0.9281 0.0315 0.5500 0.052 Uiso 1 1 calc R U
C15 C 0.7585(4) 0.0535(4) 0.5501(4) 0.0322(12) Uani 1 1 d . U
C16 C 0.7559(4) 0.1728(4) 0.4864(4) 0.0342(12) Uani 1 1 d . U
C17 C 0.8522(4) 0.3605(4) 0.3873(4) 0.0348(12) Uani 1 1 d . U
C18 C 0.9588(4) 0.4421(4) 0.3410(4) 0.0348(12) Uani 1 1 d . U
C19 C 1.0754(5) 0.4312(4) 0.3360(4) 0.0409(13) Uani 1 1 d . U
H19 H 1.0988 0.3588 0.3678 0.049 Uiso 1 1 calc R U
C20 C 1.1567(5) 0.5279(5) 0.2840(4) 0.0500(15) Uani 1 1 d . U
H20 H 1.2372 0.5227 0.2795 0.060 Uiso 1 1 calc R U
C21 C 1.1199(5) 0.6358(5) 0.2369(4) 0.0515(15) Uani 1 1 d . U
H21 H 1.1770 0.7018 0.2007 0.062 Uiso 1 1 calc R U
C22 C 1.0042(5) 0.6470(4) 0.2423(4) 0.0494(15) Uani 1 1 d . U
H22 H 0.9805 0.7193 0.2103 0.059 Uiso 1 1 calc R U
C23 C 0.9229(5) 0.5485(4) 0.2966(4) 0.0384(13) Uani 1 1 d . U
C24 C 0.7951(5) 0.5305(4) 0.3195(4) 0.0365(12) Uani 1 1 d . U
C25 C 0.6110(5) 0.5936(4) 0.3280(4) 0.0358(12) Uani 1 1 d . U
C26 C 0.5354(5) 0.6817(4) 0.3080(4) 0.0366(12) Uani 1 1 d . U
C27 C 0.5647(5) 0.8010(4) 0.2521(4) 0.0488(15) Uani 1 1 d . U
H27 H 0.6446 0.8371 0.2213 0.059 Uiso 1 1 calc R U
C28 C 0.4693(6) 0.8620(4) 0.2450(4) 0.0530(15) Uani 1 1 d . U
H28 H 0.4848 0.9423 0.2075 0.064 Uiso 1 1 calc R U
C29 C 0.3531(6) 0.8105(4) 0.2904(4) 0.0522(15) Uani 1 1 d . U
H29 H 0.2911 0.8560 0.2826 0.063 Uiso 1 1 calc R U
C30 C 0.3245(5) 0.6930(4) 0.3475(4) 0.0451(14) Uani 1 1 d . U
H30 H 0.2443 0.6574 0.3800 0.054 Uiso 1 1 calc R U
C31 C 0.4191(5) 0.6304(4) 0.3547(4) 0.0374(12) Uani 1 1 d . U
C32 C 0.4242(5) 0.5086(4) 0.4022(4) 0.0353(12) Uani 1 1 d . U
C33 C 0.8408(6) 0.5748(5) -0.0979(5) 0.074(2) Uani 1 1 d . U
H33A H 0.7810 0.5904 -0.1329 0.089 Uiso 1 1 calc R U
H33B H 0.8929 0.5238 -0.1194 0.089 Uiso 1 1 calc R U
C34 C 0.9126(7) 0.6828(6) -0.1277(5) 0.092(2) Uani 1 1 d . U
H34A H 0.9854 0.7009 -0.1908 0.110 Uiso 1 1 calc R U
H34B H 0.8655 0.7468 -0.1426 0.110 Uiso 1 1 calc R U
C35 C 0.9427(7) 0.6587(6) -0.0334(5) 0.093(2) Uani 1 1 d . U
H35A H 0.9577 0.7294 -0.0287 0.111 Uiso 1 1 calc R U
H35B H 1.0139 0.6192 -0.0347 0.111 Uiso 1 1 calc R U
C36 C 0.8343(6) 0.5838(5) 0.0574(5) 0.076(2) Uani 1 1 d . U
H36A H 0.8566 0.5297 0.1173 0.091 Uiso 1 1 calc R U
H36B H 0.7771 0.6296 0.0825 0.091 Uiso 1 1 calc R U
C37 C 0.5401(7) 0.3586(6) -0.0125(6) 0.093(2) Uani 1 1 d . U
H37A H 0.5740 0.4327 -0.0753 0.112 Uiso 1 1 calc R U
H37B H 0.4697 0.3697 0.0385 0.112 Uiso 1 1 calc R U
C38 C 0.5053(9) 0.2777(6) -0.0444(8) 0.137(4) Uani 1 1 d . U
H38 H 0.4708 0.2910 -0.0966 0.164 Uiso 1 1 calc R U
C39 C 0.5347(9) 0.1766(6) 0.0199(8) 0.142(4) Uani 1 1 d . U
H39A H 0.5627 0.1313 -0.0197 0.170 Uiso 1 1 calc R U
H39B H 0.4634 0.1323 0.0828 0.170 Uiso 1 1 calc R U
C40 C 0.6315(7) 0.2004(5) 0.0550(6) 0.083(2) Uani 1 1 d . U
H40A H 0.6147 0.1504 0.1312 0.099 Uiso 1 1 calc R U
H40B H 0.7102 0.1903 0.0130 0.099 Uiso 1 1 calc R U
C41 C 0.9628(12) -0.0394(11) -0.0082(13) 0.199(6) Uani 1 1 d . U
H41A H 1.0006 -0.0381 -0.0786 0.239 Uiso 1 1 calc R U
H41B H 0.9485 -0.1183 0.0479 0.239 Uiso 1 1 calc R U
C42 C 0.8559(13) 0.0114(14) -0.0006(15) 0.252(8) Uani 1 1 d . U
H42A H 0.8735 0.0936 -0.0491 0.302 Uiso 1 1 calc R U
H42B H 0.8137 0.0007 0.0728 0.302 Uiso 1 1 calc R U
C43 C 0.7783(12) -0.0523(12) -0.0340(11) 0.243(7) Uani 1 1 d . U
H43A H 0.7900 -0.0077 -0.1093 0.364 Uiso 1 1 calc R U
H43B H 0.6939 -0.0614 0.0086 0.364 Uiso 1 1 calc R U
H43C H 0.8031 -0.1270 -0.0220 0.364 Uiso 1 1 calc R U
Li1 Li 0.6770(9) 0.3874(8) 0.1038(7) 0.055(2) Uani 1 1 d . U

loop_
_atom_site_aniso_label
_atom_site_aniso_U_11
_atom_site_aniso_U_22
_atom_site_aniso_U_33
_atom_site_aniso_U_23
_atom_site_aniso_U_13
_atom_site_aniso_U_12
Sc1 0.0430(6) 0.0234(5) 0.0290(6) -0.0079(4) -0.0155(5) -0.0013(4)
Cl1 0.0569(9) 0.0354(7) 0.0358(8) -0.0122(6) -0.0247(7) 0.0043(6)
Cl2 0.0573(9) 0.0395(8) 0.0383(8) -0.0169(6) -0.0196(7) 0.0098(6)
O1 0.089(3) 0.056(2) 0.031(2) -0.0136(19) -0.012(2) -0.018(2)
O2 0.102(3) 0.042(2) 0.054(3) -0.022(2) -0.047(2) 0.013(2)
N1 0.038(2) 0.028(2) 0.033(2) -0.0113(18) -0.0143(19) -0.0023(17)
N2 0.035(2) 0.030(2) 0.032(2) -0.0096(19) -0.014(2) -0.0050(18)
N3 0.036(2) 0.025(2) 0.029(2) -0.0073(17) -0.0115(19) -0.0034(17)
N4 0.044(3) 0.027(2) 0.036(3) -0.0117(18) -0.016(2) -0.0025(18)
N5 0.042(2) 0.026(2) 0.028(2) -0.0063(18) -0.013(2) -0.0059(17)
N6 0.056(3) 0.024(2) 0.032(3) -0.0080(19) -0.020(2) -0.0034(19)
N7 0.047(2) 0.023(2) 0.035(2) -0.0110(18) -0.020(2) 0.0000(17)
N8 0.052(3) 0.032(2) 0.030(2) -0.0155(19) -0.017(2) 0.0055(19)
C1 0.047(3) 0.033(2) 0.030(3) -0.016(2) -0.018(2) 0.006(2)
C2 0.041(3) 0.037(3) 0.032(3) -0.016(2) -0.015(2) 0.003(2)
C3 0.047(3) 0.047(3) 0.040(3) -0.022(3) -0.013(3) 0.008(2)
C4 0.044(3) 0.053(3) 0.053(4) -0.023(3) -0.016(3) 0.006(3)
C5 0.047(3) 0.046(3) 0.051(4) -0.019(3) -0.015(3) -0.002(3)
C6 0.046(3) 0.038(3) 0.038(3) -0.014(2) -0.014(3) -0.002(2)
C7 0.038(3) 0.036(3) 0.033(3) -0.017(2) -0.015(2) 0.004(2)
C8 0.040(3) 0.030(2) 0.027(3) -0.011(2) -0.017(2) -0.002(2)
C9 0.038(3) 0.025(2) 0.029(3) -0.011(2) -0.014(2) -0.0017(19)
C10 0.044(3) 0.026(2) 0.027(3) -0.009(2) -0.016(2) 0.002(2)
C11 0.045(3) 0.023(2) 0.041(3) -0.007(2) -0.017(3) -0.005(2)
C12 0.057(3) 0.028(3) 0.048(4) -0.010(3) -0.029(3) 0.005(2)
C13 0.055(3) 0.038(3) 0.062(4) -0.020(3) -0.032(3) 0.007(2)
C14 0.050(3) 0.037(3) 0.053(4) -0.022(3) -0.026(3) 0.008(2)
C15 0.040(3) 0.027(2) 0.033(3) -0.014(2) -0.015(2) 0.001(2)
C16 0.038(3) 0.027(2) 0.034(3) -0.011(2) -0.013(2) -0.001(2)
C17 0.044(3) 0.031(2) 0.032(3) -0.014(2) -0.015(2) -0.002(2)
C18 0.042(3) 0.031(2) 0.031(3) -0.013(2) -0.012(2) -0.007(2)
C19 0.049(3) 0.044(3) 0.030(3) -0.016(2) -0.013(3) -0.006(2)
C20 0.045(3) 0.057(3) 0.045(4) -0.021(3) -0.014(3) -0.013(3)
C21 0.051(3) 0.048(3) 0.051(4) -0.018(3) -0.016(3) -0.015(3)
C22 0.057(3) 0.037(3) 0.045(4) -0.010(3) -0.018(3) -0.015(2)
C23 0.052(3) 0.035(3) 0.031(3) -0.014(2) -0.017(2) -0.007(2)
C24 0.046(3) 0.032(2) 0.033(3) -0.013(2) -0.017(2) -0.006(2)
C25 0.054(3) 0.023(2) 0.035(3) -0.012(2) -0.022(2) -0.002(2)
C26 0.060(3) 0.028(2) 0.029(3) -0.014(2) -0.023(3) 0.007(2)
C27 0.072(4) 0.034(3) 0.041(3) -0.017(3) -0.021(3) 0.003(2)
C28 0.091(4) 0.030(3) 0.044(4) -0.017(3) -0.032(3) 0.016(3)
C29 0.081(4) 0.036(3) 0.051(4) -0.024(3) -0.032(3) 0.021(3)
C30 0.073(4) 0.033(3) 0.042(3) -0.022(2) -0.030(3) 0.016(2)
C31 0.058(3) 0.027(2) 0.033(3) -0.015(2) -0.020(3) 0.006(2)
C32 0.051(3) 0.032(2) 0.028(3) -0.016(2) -0.016(2) 0.007(2)
C33 0.090(5) 0.077(4) 0.037(3) -0.017(3) -0.011(3) -0.007(4)
C34 0.108(6) 0.076(5) 0.055(4) -0.002(4) -0.018(4) -0.027(4)
C35 0.117(6) 0.069(5) 0.067(4) -0.013(4) -0.023(4) -0.022(4)
C36 0.110(5) 0.062(4) 0.046(4) -0.021(3) -0.019(4) -0.018(4)
C37 0.150(6) 0.065(4) 0.112(6) -0.043(4) -0.099(6) 0.036(4)
C38 0.248(11) 0.066(5) 0.181(9) -0.058(5) -0.174(9) 0.040(6)
C39 0.252(10) 0.058(4) 0.169(9) -0.036(5) -0.158(9) 0.003(5)
C40 0.137(6) 0.054(4) 0.077(5) -0.034(4) -0.058(5) 0.030(4)
C41 0.226(14) 0.177(14) 0.229(13) -0.134(11) -0.065(12) 0.047(11)
C42 0.200(15) 0.237(16) 0.35(2) -0.182(16) -0.073(15) 0.057(12)
C43 0.223(14) 0.227(16) 0.218(15) -0.101(12) 0.002(11) -0.009(11)
Li1 0.069(6) 0.053(5) 0.036(4) -0.014(4) -0.019(4) -0.004(4)

loop_
_atom_type_symbol
_atom_type_description
_atom_type_scat_dispersion_real
_atom_type_scat_dispersion_imag
_atom_type_scat_source
C C 0.0033 0.0016 'International Tables Vol C Tables 4.2.6.8 and 6.1.1.4'
H H 0.0000 0.0000 'International Tables Vol C Tables 4.2.6.8 and 6.1.1.4'
Li Li -0.0003 0.0001 'International Tables Vol C Tables 4.2.6.8 and 6.1.1.4'
N N 0.0061 0.0033 'International Tables Vol C Tables 4.2.6.8 and 6.1.1.4'
O O 0.0106 0.0060 'International Tables Vol C Tables 4.2.6.8 and 6.1.1.4'
Cl Cl 0.1484 0.1585 'International Tables Vol C Tables 4.2.6.8 and 6.1.1.4'
Sc Sc 0.2519 0.3716 'International Tables Vol C Tables 4.2.6.8 and 6.1.1.4'

loop_
_geom_angle_atom_site_label_1
_geom_angle_atom_site_label_2
_geom_angle_atom_site_label_3
_geom_angle
_geom_angle_site_symmetry_1
_geom_angle_site_symmetry_3
N5 Sc1 N1 130.40(15) . .
N5 Sc1 N3 80.41(14) . .
N1 Sc1 N3 78.28(14) . .
N5 Sc1 N7 78.08(15) . .
N1 Sc1 N7 79.98(15) . .
N3 Sc1 N7 126.87(15) . .
N5 Sc1 Cl2 88.23(12) . .
N1 Sc1 Cl2 131.86(12) . .
N3 Sc1 Cl2 82.53(11) . .
N7 Sc1 Cl2 143.70(11) . .
N5 Sc1 Cl1 127.58(11) . .
N1 Sc1 Cl1 90.91(11) . .
N3 Sc1 Cl1 147.43(11) . .
N7 Sc1 Cl1 80.07(11) . .
Cl2 Sc1 Cl1 82.24(5) . .
N5 Sc1 Li1 104.65(19) . .
N1 Sc1 Li1 124.55(19) . .
N3 Sc1 Li1 122.8(2) . .
N7 Sc1 Li1 109.50(19) . .
Cl2 Sc1 Li1 41.82(17) . .
Cl1 Sc1 Li1 42.09(17) . .
Li1 Cl1 Sc1 91.7(2) . .
Li1 Cl2 Sc1 92.1(3) . .
C33 O1 C36 109.2(4) . .
C33 O1 Li1 127.9(5) . .
C36 O1 Li1 122.1(4) . .
C40 O2 C37 109.4(5) . .
C40 O2 Li1 126.5(5) . .
C37 O2 Li1 120.5(5) . .
C8 N1 C1 107.6(4) . .
C8 N1 Sc1 125.6(3) . .
C1 N1 Sc1 124.3(3) . .
C9 N2 C8 122.2(4) . .
C16 N3 C9 107.6(4) . .
C16 N3 Sc1 124.1(3) . .
C9 N3 Sc1 125.4(3) . .
C17 N4 C16 122.2(4) . .
C17 N5 C24 107.6(4) . .
C17 N5 Sc1 124.5(3) . .
C24 N5 Sc1 123.7(3) . .
C24 N6 C25 122.8(4) . .
C32 N7 C25 108.5(4) . .
C32 N7 Sc1 122.1(3) . .
C25 N7 Sc1 122.0(3) . .
C1 N8 C32 122.4(4) . .
N8 C1 N1 127.9(5) . .
N8 C1 C2 122.9(5) . .
N1 C1 C2 109.2(4) . .
C7 C2 C3 122.1(5) . .
C7 C2 C1 106.2(4) . .
C3 C2 C1 131.7(5) . .
C2 C3 C4 117.0(5) . .
C2 C3 H3 121.5 . .
C4 C3 H3 121.5 . .
C3 C4 C5 121.0(5) . .
C3 C4 H4 119.5 . .
C5 C4 H4 119.5 . .
C6 C5 C4 121.4(5) . .
C6 C5 H5 119.3 . .
C4 C5 H5 119.3 . .
C5 C6 C7 118.0(5) . .
C5 C6 H6 121.0 . .
C7 C6 H6 121.0 . .
C2 C7 C6 120.5(5) . .
C2 C7 C8 107.6(4) . .
C6 C7 C8 131.9(5) . .
N2 C8 N1 127.8(4) . .
N2 C8 C7 122.9(4) . .
N1 C8 C7 109.3(4) . .
N2 C9 N3 127.5(4) . .
N2 C9 C10 123.5(4) . .
N3 C9 C10 109.0(4) . .
C15 C10 C11 121.0(4) . .
C15 C10 C9 107.0(4) . .
C11 C10 C9 132.0(4) . .
C12 C11 C10 117.0(4) . .
C12 C11 H11 121.5 . .
C10 C11 H11 121.5 . .
C11 C12 C13 122.0(5) . .
C11 C12 H12 119.0 . .
C13 C12 H12 119.0 . .
C14 C13 C12 120.3(5) . .
C14 C13 H13 119.8 . .
C12 C13 H13 119.8 . .
C15 C14 C13 117.7(5) . .
C15 C14 H14 121.1 . .
C13 C14 H14 121.1 . .
C10 C15 C14 121.8(4) . .
C10 C15 C16 106.1(4) . .
C14 C15 C16 132.1(5) . .
N4 C16 N3 128.6(4) . .
N4 C16 C15 121.0(4) . .
N3 C16 C15 110.3(4) . .
N4 C17 N5 127.9(4) . .
N4 C17 C18 121.4(5) . .
N5 C17 C18 110.7(4) . .
C19 C18 C23 121.2(4) . .
C19 C18 C17 133.2(5) . .
C23 C18 C17 105.5(4) . .
C20 C19 C18 118.5(5) . .
C20 C19 H19 120.7 . .
C18 C19 H19 120.7 . .
C19 C20 C21 119.8(5) . .
C19 C20 H20 120.1 . .
C21 C20 H20 120.1 . .
C22 C21 C20 121.9(5) . .
C22 C21 H21 119.1 . .
C20 C21 H21 119.1 . .
C21 C22 C23 117.4(5) . .
C21 C22 H22 121.3 . .
C23 C22 H22 121.3 . .
C22 C23 C18 121.1(5) . .
C22 C23 C24 131.5(5) . .
C18 C23 C24 107.4(4) . .
N6 C24 N5 127.0(4) . .
N6 C24 C23 124.3(4) . .
N5 C24 C23 108.7(4) . .
N6 C25 N7 127.3(4) . .
N6 C25 C26 124.4(4) . .
N7 C25 C26 108.3(4) . .
C31 C26 C27 121.6(5) . .
C31 C26 C25 107.9(4) . .
C27 C26 C25 130.4(5) . .
C28 C27 C26 115.8(5) . .
C28 C27 H27 122.1 . .
C26 C27 H27 122.1 . .
C29 C28 C27 122.6(5) . .
C29 C28 H28 118.7 . .
C27 C28 H28 118.7 . .
C28 C29 C30 121.4(5) . .
C28 C29 H29 119.3 . .
C30 C29 H29 119.3 . .
C31 C30 C29 116.8(5) . .
C31 C30 H30 121.6 . .
C29 C30 H30 121.6 . .
C26 C31 C30 121.8(5) . .
C26 C31 C32 106.0(4) . .
C30 C31 C32 132.2(5) . .
N8 C32 N7 129.1(4) . .
N8 C32 C31 121.6(5) . .
N7 C32 C31 109.3(4) . .
O1 C33 C34 106.1(5) . .
O1 C33 H33A 110.5 . .
C34 C33 H33A 110.5 . .
O1 C33 H33B 110.5 . .
C34 C33 H33B 110.5 . .
H33A C33 H33B 108.7 . .
C35 C34 C33 103.4(5) . .
C35 C34 H34A 111.1 . .
C33 C34 H34A 111.1 . .
C35 C34 H34B 111.1 . .
C33 C34 H34B 111.1 . .
H34A C34 H34B 109.1 . .
C34 C35 C36 103.8(6) . .
C34 C35 H35A 111.0 . .
C36 C35 H35A 111.0 . .
C34 C35 H35B 111.0 . .
C36 C35 H35B 111.0 . .
H35A C35 H35B 109.0 . .
O1 C36 C35 105.0(5) . .
O1 C36 H36A 110.7 . .
C35 C36 H36A 110.7 . .
O1 C36 H36B 110.7 . .
C35 C36 H36B 110.7 . .
H36A C36 H36B 108.8 . .
O2 C37 C38 108.6(6) . .
O2 C37 H37A 110.0 . .
C38 C37 H37A 110.0 . .
O2 C37 H37B 110.0 . .
C38 C37 H37B 110.0 . .
H37A C37 H37B 108.4 . .
C39 C38 C37 103.3(6) . .
C39 C38 H38 128.3 . .
C37 C38 H38 128.3 . .
C38 C39 C40 110.0(6) . .
C38 C39 H39A 109.7 . .
C40 C39 H39A 109.7 . .
C38 C39 H39B 109.7 . .
C40 C39 H39B 109.7 . .
H39A C39 H39B 108.2 . .
O2 C40 C39 102.9(5) . .
O2 C40 H40A 111.2 . .
C39 C40 H40A 111.2 . .
O2 C40 H40B 111.2 . .
C39 C40 H40B 111.2 . .
H40A C40 H40B 109.1 . .
C42 C41 C41 100.3(14) . 2_755
C42 C41 H41A 111.7 . .
C41 C41 H41A 111.7 2_755 .
C42 C41 H41B 111.7 . .
C41 C41 H41B 111.7 2_755 .
H41A C41 H41B 109.5 . .
C41 C42 C43 104.8(13) . .
C41 C42 H42A 110.8 . .
C43 C42 H42A 110.8 . .
C41 C42 H42B 110.8 . .
C43 C42 H42B 110.8 . .
H42A C42 H42B 108.9 . .
C42 C43 H43A 109.5 . .
C42 C43 H43B 109.5 . .
H43A C43 H43B 109.5 . .
C42 C43 H43C 109.5 . .
H43A C43 H43C 109.5 . .
H43B C43 H43C 109.5 . .
O2 Li1 O1 116.8(5) . .
O2 Li1 Cl2 116.3(5) . .
O1 Li1 Cl2 110.1(4) . .
O2 Li1 Cl1 110.1(5) . .
O1 Li1 Cl1 110.0(5) . .
Cl2 Li1 Cl1 90.4(3) . .
O2 Li1 Sc1 134.5(4) . .
O1 Li1 Sc1 108.5(4) . .
Cl2 Li1 Sc1 46.11(17) . .
Cl1 Li1 Sc1 46.20(17) . .

loop_
_geom_bond_atom_site_label_1
_geom_bond_atom_site_label_2
_geom_bond_distance
_geom_bond_site_symmetry_2
Sc1 N5 2.159(4) .
Sc1 N1 2.164(4) .
Sc1 N3 2.177(4) .
Sc1 N7 2.192(4) .
Sc1 Cl2 2.5293(17) .
Sc1 Cl1 2.5330(15) .
Sc1 Li1 3.508(10) .
Cl1 Li1 2.352(10) .
Cl2 Li1 2.341(9) .
O1 C33 1.431(6) .
O1 C36 1.447(7) .
O1 Li1 1.897(10) .
O2 C40 1.418(6) .
O2 C37 1.425(7) .
O2 Li1 1.892(10) .
N1 C8 1.377(5) .
N1 C1 1.385(6) .
N2 C9 1.320(6) .
N2 C8 1.325(6) .
N3 C16 1.371(6) .
N3 C9 1.380(5) .
N4 C17 1.343(6) .
N4 C16 1.344(6) .
N5 C17 1.371(6) .
N5 C24 1.389(6) .
N6 C24 1.317(6) .
N6 C25 1.331(6) .
N7 C32 1.362(6) .
N7 C25 1.378(5) .
N8 C1 1.323(6) .
N8 C32 1.341(6) .
C1 C2 1.466(6) .
C2 C7 1.381(6) .
C2 C3 1.389(7) .
C3 C4 1.390(7) .
C3 H3 0.9500 .
C4 C5 1.398(7) .
C4 H4 0.9500 .
C5 C6 1.372(7) .
C5 H5 0.9500 .
C6 C7 1.397(6) .
C6 H6 0.9500 .
C7 C8 1.451(6) .
C9 C10 1.465(6) .
C10 C15 1.390(6) .
C10 C11 1.400(6) .
C11 C12 1.393(6) .
C11 H11 0.9500 .
C12 C13 1.401(7) .
C12 H12 0.9500 .
C13 C14 1.395(6) .
C13 H13 0.9500 .
C14 C15 1.392(6) .
C14 H14 0.9500 .
C15 C16 1.454(6) .
C17 C18 1.457(6) .
C18 C19 1.385(7) .
C18 C23 1.398(6) .
C19 C20 1.377(6) .
C19 H19 0.9500 .
C20 C21 1.425(7) .
C20 H20 0.9500 .
C21 C22 1.374(7) .
C21 H21 0.9500 .
C22 C23 1.392(6) .
C22 H22 0.9500 .
C23 C24 1.461(7) .
C25 C26 1.446(7) .
C26 C31 1.376(7) .
C26 C27 1.416(6) .
C27 C28 1.390(7) .
C27 H27 0.9500 .
C28 C29 1.378(7) .
C28 H28 0.9500 .
C29 C30 1.395(7) .
C29 H29 0.9500 .
C30 C31 1.394(7) .
C30 H30 0.9500 .
C31 C32 1.460(6) .
C33 C34 1.495(8) .
C33 H33A 0.9900 .
C33 H33B 0.9900 .
C34 C35 1.468(8) .
C34 H34A 0.9900 .
C34 H34B 0.9900 .
C35 C36 1.502(8) .
C35 H35A 0.9900 .
C35 H35B 0.9900 .
C36 H36A 0.9900 .
C36 H36B 0.9900 .
C37 C38 1.460(9) .
C37 H37A 0.9900 .
C37 H37B 0.9900 .
C38 C39 1.387(9) .
C38 H38 0.9500 .
C39 C40 1.513(9) .
C39 H39A 0.9900 .
C39 H39B 0.9900 .
C40 H40A 0.9900 .
C40 H40B 0.9900 .
C41 C42 1.427(16) .
C41 C41 1.53(2) 2_755
C41 H41A 0.9900 .
C41 H41B 0.9900 .
C42 C43 1.592(17) .
C42 H42A 0.9900 .
C42 H42B 0.9900 .
C43 H43A 0.9800 .
C43 H43B 0.9800 .
C43 H43C 0.9800 .

loop_
_geom_torsion_atom_site_label_1
_geom_torsion_atom_site_label_2
_geom_torsion_atom_site_label_3
_geom_torsion_atom_site_label_4
_geom_torsion
_geom_torsion_site_symmetry_1
C32 N8 C1 N1 -4.1(8) .
C32 N8 C1 C2 173.8(4) .
C8 N1 C1 N8 174.3(5) .
Sc1 N1 C1 N8 -22.8(7) .
C8 N1 C1 C2 -3.8(5) .
Sc1 N1 C1 C2 159.1(3) .
N8 C1 C2 C7 -176.1(4) .
N1 C1 C2 C7 2.1(6) .
N8 C1 C2 C3 3.5(9) .
N1 C1 C2 C3 -178.2(5) .
C7 C2 C3 C4 -0.5(8) .
C1 C2 C3 C4 179.9(5) .
C2 C3 C4 C5 -0.2(8) .
C3 C4 C5 C6 1.1(9) .
C4 C5 C6 C7 -1.3(8) .
C3 C2 C7 C6 0.3(8) .
C1 C2 C7 C6 180.0(4) .
C3 C2 C7 C8 -179.3(5) .
C1 C2 C7 C8 0.4(5) .
C5 C6 C7 C2 0.6(8) .
C5 C6 C7 C8 -179.9(5) .
C9 N2 C8 N1 5.3(8) .
C9 N2 C8 C7 -171.9(5) .
C1 N1 C8 N2 -173.5(5) .
Sc1 N1 C8 N2 23.8(7) .
C1 N1 C8 C7 4.1(5) .
Sc1 N1 C8 C7 -158.6(3) .
C2 C7 C8 N2 175.0(4) .
C6 C7 C8 N2 -4.6(9) .
C2 C7 C8 N1 -2.8(6) .
C6 C7 C8 N1 177.7(5) .
C8 N2 C9 N3 -5.1(8) .
C8 N2 C9 C10 171.3(5) .
C16 N3 C9 N2 174.9(5) .
Sc1 N3 C9 N2 -23.9(7) .
C16 N3 C9 C10 -2.0(5) .
Sc1 N3 C9 C10 159.2(3) .
N2 C9 C10 C15 -175.1(5) .
N3 C9 C10 C15 1.9(5) .
N2 C9 C10 C11 3.3(8) .
N3 C9 C10 C11 -179.7(5) .
C15 C10 C11 C12 -1.9(7) .
C9 C10 C11 C12 179.9(5) .
C10 C11 C12 C13 2.7(8) .
C11 C12 C13 C14 -1.1(9) .
C12 C13 C14 C15 -1.3(8) .
C11 C10 C15 C14 -0.6(8) .
C9 C10 C15 C14 178.0(5) .
C11 C10 C15 C16 -179.6(4) .
C9 C10 C15 C16 -1.0(5) .
C13 C14 C15 C10 2.2(8) .
C13 C14 C15 C16 -179.1(5) .
C17 N4 C16 N3 2.5(8) .
C17 N4 C16 C15 -174.9(5) .
C9 N3 C16 N4 -176.3(5) .
Sc1 N3 C16 N4 22.2(7) .
C9 N3 C16 C15 1.4(5) .
Sc1 N3 C16 C15 -160.2(3) .
C10 C15 C16 N4 177.7(5) .
C14 C15 C16 N4 -1.2(9) .
C10 C15 C16 N3 -0.2(6) .
C14 C15 C16 N3 -179.1(5) .
C16 N4 C17 N5 -0.2(8) .
C16 N4 C17 C18 177.6(5) .
C24 N5 C17 N4 175.8(5) .
Sc1 N5 C17 N4 -26.8(7) .
C24 N5 C17 C18 -2.2(5) .
Sc1 N5 C17 C18 155.2(3) .
N4 C17 C18 C19 1.3(9) .
N5 C17 C18 C19 179.4(5) .
N4 C17 C18 C23 -178.0(4) .
N5 C17 C18 C23 0.1(6) .
C23 C18 C19 C20 -1.5(8) .
C17 C18 C19 C20 179.3(5) .
C18 C19 C20 C21 0.0(8) .
C19 C20 C21 C22 0.5(8) .
C20 C21 C22 C23 0.4(8) .
C21 C22 C23 C18 -1.9(8) .
C21 C22 C23 C24 178.1(5) .
C19 C18 C23 C22 2.5(8) .
C17 C18 C23 C22 -178.1(5) .
C19 C18 C23 C24 -177.5(5) .
C17 C18 C23 C24 1.9(5) .
C25 N6 C24 N5 5.2(8) .
C25 N6 C24 C23 -172.6(5) .
C17 N5 C24 N6 -174.8(5) .
Sc1 N5 C24 N6 27.6(7) .
C17 N5 C24 C23 3.3(5) .
Sc1 N5 C24 C23 -154.3(3) .
C22 C23 C24 N6 -5.1(9) .
C18 C23 C24 N6 174.9(5) .
C22 C23 C24 N5 176.7(5) .
C18 C23 C24 N5 -3.3(6) .
C24 N6 C25 N7 -3.1(8) .
C24 N6 C25 C26 177.1(5) .
C32 N7 C25 N6 178.8(5) .
Sc1 N7 C25 N6 -30.6(7) .
C32 N7 C25 C26 -1.4(5) .
Sc1 N7 C25 C26 149.2(3) .
N6 C25 C26 C31 -178.6(5) .
N7 C25 C26 C31 1.6(6) .
N6 C25 C26 C27 1.5(9) .
N7 C25 C26 C27 -178.4(5) .
C31 C26 C27 C28 -1.7(8) .
C25 C26 C27 C28 178.2(5) .
C26 C27 C28 C29 0.8(8) .
C27 C28 C29 C30 0.7(9) .
C28 C29 C30 C31 -1.2(8) .
C27 C26 C31 C30 1.3(8) .
C25 C26 C31 C30 -178.7(5) .
C27 C26 C31 C32 178.8(4) .
C25 C26 C31 C32 -1.2(5) .
C29 C30 C31 C26 0.2(7) .
C29 C30 C31 C32 -176.5(5) .
C1 N8 C32 N7 0.2(8) .
C1 N8 C32 C31 178.8(4) .
C25 N7 C32 N8 179.3(5) .
Sc1 N7 C32 N8 28.8(7) .
C25 N7 C32 C31 0.6(5) .
Sc1 N7 C32 C31 -149.9(3) .
C26 C31 C32 N8 -178.4(4) .
C30 C31 C32 N8 -1.3(9) .
C26 C31 C32 N7 0.4(6) .
C30 C31 C32 N7 177.5(5) .
C36 O1 C33 C34 -11.2(7) .
Li1 O1 C33 C34 178.8(6) .
O1 C33 C34 C35 29.2(8) .
C33 C34 C35 C36 -35.3(8) .
C33 O1 C36 C35 -10.9(7) .
Li1 O1 C36 C35 159.8(6) .
C34 C35 C36 O1 29.0(8) .
C40 O2 C37 C38 -11.6(9) .
Li1 O2 C37 C38 -171.5(7) .
O2 C37 C38 C39 22.1(11) .
C37 C38 C39 C40 -24.3(12) .
C37 O2 C40 C39 -3.0(8) .
Li1 O2 C40 C39 155.4(6) .
C38 C39 C40 O2 17.7(10) .
C41 C41 C42 C43 171.6(14) 2_755
C40 O2 Li1 O1 128.1(6) .
C37 O2 Li1 O1 -75.7(8) .
C40 O2 Li1 Cl2 -4.6(8) .
C37 O2 Li1 Cl2 151.6(5) .
C40 O2 Li1 Cl1 -105.5(6) .
C37 O2 Li1 Cl1 50.7(7) .
C40 O2 Li1 Sc1 -57.8(9) .
C37 O2 Li1 Sc1 98.4(7) .
C33 O1 Li1 O2 -7.1(9) .
C36 O1 Li1 O2 -176.0(5) .
C33 O1 Li1 Cl2 128.3(6) .
C36 O1 Li1 Cl2 -40.6(7) .
C33 O1 Li1 Cl1 -133.6(5) .
C36 O1 Li1 Cl1 57.5(7) .
C33 O1 Li1 Sc1 177.3(5) .
C36 O1 Li1 Sc1 8.4(7) .
